data_2021734
loop_
_publ_author_name
'Asano, Akiko'
'Doi, Mitsinobu'

_publ_section_title
;
 A bis-copper(II)--[<small>D</small>-\bVal^3,7^]ascidiacyclamide complex
 enveloping two square pyramids and sharing an apex atom from a carbonate
 anion
;
_journal_coeditor_code CU3139
_journal_issue 8
_journal_name_full 'Acta Crystallographica Section C'
_journal_page_first 1182
_journal_page_last 1187
_journal_paper_doi 10.1107/S2053229619007952
_journal_volume 75
_journal_year 2019
_chemical_absolute_configuration rm
_chemical_compound_source synthesis
_chemical_formula_iupac '[Cu2 (C O3) (C38 H54 N8 O6 S2) (H2 O1)], H2 O'
_chemical_formula_moiety 'C39 H56 Cu2 N8 O10 S2, H2 O'
_chemical_formula_sum 'C39 H58 Cu2 N8 O11 S2'
_chemical_formula_weight 1006.13
_chemical_name_systematic
;
[[<i>D</i>-\bVal^3,7^]Ascidiacyclamide(2-)]aqua-\m-carbonato-dicopper(II)
monohydrate
;
_space_group_crystal_system monoclinic
_space_group_IT_number 4
_space_group_name_Hall 'P 2yb'
_space_group_name_H-M_alt 'P 1 21 1'
_symmetry_space_group_name_Hall 'P 2yb'
_symmetry_space_group_name_H-M 'P 1 21 1'
_atom_sites_solution_hydrogens mixed
_audit_creation_method SHELXL-2016/4
_cell_angle_alpha 90
_cell_angle_beta 113.077(2)
_cell_angle_gamma 90
_cell_formula_units_Z 2
_cell_length_a 12.6321(17)
_cell_length_b 13.9512(19)
_cell_length_c 14.792(2)
_cell_measurement_reflns_used 6711
_cell_measurement_temperature 240(2)
_cell_measurement_theta_max 26.59
_cell_measurement_theta_min 2.28
_cell_volume 2398.2(6)
_computing_cell_refinement
;
SMART (Bruker, 1998)
;
_computing_data_collection
;
SMART (Bruker, 1998)
;
_computing_data_reduction
;
SAINT-Plus (Bruker, 1998)
;
_computing_molecular_graphics
;
Mercury (Macrae <i>et al.</i>,  2008)
;
_computing_publication_material
;
SHELXL2016 (Sheldrick, 2015) and PLATON (Spek, 2009)
;
_computing_structure_refinement
;
SHELXL2016 (Sheldrick, 2015)
;
_computing_structure_solution
;
SHELXS97 (Sheldrick, 2008)
;
_diffrn_ambient_temperature 240(2)
_diffrn_detector_area_resol_mean 8.366
_diffrn_measured_fraction_theta_full 0.978
_diffrn_measured_fraction_theta_max 0.979
_diffrn_measurement_device_type 'Bruker SMART APEX'
_diffrn_measurement_method \w-scan
_diffrn_radiation_type MoK\a
_diffrn_radiation_wavelength 0.71073
_diffrn_reflns_av_R_equivalents 0.0749
_diffrn_reflns_av_unetI/netI 0.1291
_diffrn_reflns_limit_h_max 15
_diffrn_reflns_limit_h_min -15
_diffrn_reflns_limit_k_max 17
_diffrn_reflns_limit_k_min -16
_diffrn_reflns_limit_l_max 17
_diffrn_reflns_limit_l_min -18
_diffrn_reflns_number 13331
_diffrn_reflns_theta_full 25.242
_diffrn_reflns_theta_max 25.682
_diffrn_reflns_theta_min 1.496
_diffrn_source 'M18XCE rotating anode'
_exptl_absorpt_coefficient_mu 1.036
_exptl_absorpt_correction_T_max 1.0
_exptl_absorpt_correction_T_min 0.6254
_exptl_absorpt_correction_type multi-scan
_exptl_absorpt_process_details
;
(SADABS; Sheldrick, 1996)
;
_exptl_crystal_colour blue
_exptl_crystal_density_diffrn 1.393
_exptl_crystal_description needle
_exptl_crystal_F_000 1052
_exptl_crystal_size_max 0.500
_exptl_crystal_size_mid 0.200
_exptl_crystal_size_min 0.150
_refine_diff_density_max 2.006
_refine_diff_density_min -1.985
_refine_ls_abs_structure_details
;
 Refined as a 2-component inversion twin.
;
_refine_ls_abs_structure_Flack 0.15(4)
_refine_ls_extinction_method none
_refine_ls_goodness_of_fit_ref 1.043
_refine_ls_hydrogen_treatment constr
_refine_ls_matrix_type full
_refine_ls_number_parameters 560
_refine_ls_number_reflns 8140
_refine_ls_number_restraints 37
_refine_ls_restrained_S_all 1.046
_refine_ls_R_factor_all 0.1251
_refine_ls_R_factor_gt 0.1145
_refine_ls_shift/su_max 0.002
_refine_ls_shift/su_mean 0.000
_refine_ls_structure_factor_coef Fsqd
_refine_ls_weighting_details 'w=1/[\s^2^(Fo^2^)+(0.1787P)^2^] where P=(Fo^2^+2Fc^2^)/3'
_refine_ls_weighting_scheme calc
_refine_ls_wR_factor_gt 0.2753
_refine_ls_wR_factor_ref 0.2832
_reflns_number_gt 5984
_reflns_number_total 8140
_reflns_threshold_expression 'I > 2\s(I)'
_cod_data_source_file cu3139sup1.cif
_cod_data_source_block I
_cod_original_cell_volume 2398.3(6)
_cod_database_code 2021734
_shelx_space_group_comment
;
The symmetry employed for this shelxl refinement is uniquely defined
by the following loop, which should always be used as a source of
symmetry information in preference to the above space-group names.
They are only intended as comments.
;
_shelx_estimated_absorpt_t_min 0.625
_shelx_estimated_absorpt_t_max 0.860

loop_
_space_group_symop_operation_xyz
'x, y, z'
'-x, y+1/2, -z'

loop_
_atom_site_type_symbol
_atom_site_label
_atom_site_fract_x
_atom_site_fract_y
_atom_site_fract_z
_atom_site_U_iso_or_equiv
_atom_site_adp_type
_atom_site_calc_flag
_atom_site_occupancy
Cu Cu1 0.08972(13) 0.16232(10) 0.08884(10) 0.0330(4) Uani d 1
Cu Cu2 0.40676(14) 0.14684(11) 0.36439(10) 0.0368(5) Uani d 1
N N1 0.0869(10) 0.3008(7) 0.0740(8) 0.033(3) Uani d 1
C C1 0.1322(11) 0.3401(9) 0.0049(9) 0.030(3) Uani d 1
H H1 0.071655 0.380045 -0.043631 0.036 Uiso calc 1
C C2 0.2392(12) 0.4037(9) 0.0570(9) 0.035(3) Uani d 1
H H2 0.220782 0.444768 0.103475 0.042 Uiso calc 1
C C3 0.2642(14) 0.4682(11) -0.0094(11) 0.042(3) Uani d 1
H H3A 0.193752 0.502252 -0.050156 0.051 Uiso calc 1
H H3B 0.289883 0.430713 -0.053044 0.051 Uiso calc 1
C C4 0.3394(13) 0.3392(12) 0.1198(11) 0.049(4) Uani d 1
H H4A 0.315134 0.298833 0.161566 0.073 Uiso calc 1
H H4B 0.362852 0.299215 0.077233 0.073 Uiso calc 1
H H4C 0.403713 0.378675 0.160336 0.073 Uiso calc 1
C C5 0.3583(18) 0.5419(13) 0.0476(12) 0.061(5) Uani d 1
H H5A 0.372940 0.583738 0.001367 0.092 Uiso calc 1
H H5B 0.332502 0.579892 0.090028 0.092 Uiso calc 1
H H5C 0.428553 0.508411 0.087143 0.092 Uiso calc 1
C C6 0.1533(11) 0.2544(10) -0.0479(9) 0.033(3) Uani d 1
N N7 0.1544(9) 0.1704(8) -0.0177(7) 0.030(2) Uani d 1
C C7 0.1828(12) 0.1095(10) -0.0865(10) 0.037(3) Uani d 1
H H7 0.120345 0.061811 -0.114591 0.045 Uiso calc 1
C C8 0.1789(12) 0.1758(10) -0.1675(9) 0.038(3) Uani d 1
H H8 0.251621 0.170251 -0.177708 0.046 Uiso calc 1
O O8 0.1722(9) 0.2707(7) -0.1286(6) 0.039(2) Uani d 1
C C9 0.0796(15) 0.1624(12) -0.2631(10) 0.054(4) Uani d 1
H H9A 0.083818 0.099381 -0.289183 0.081 Uiso calc 1
H H9B 0.008291 0.168129 -0.253293 0.081 Uiso calc 1
H H9C 0.081865 0.211033 -0.309216 0.081 Uiso calc 1
C C10 0.2978(12) 0.0542(9) -0.0390(9) 0.035(3) Uani d 1
O O10 0.3457(10) 0.0308(9) -0.0931(7) 0.056(3) Uani d 1
N N11 0.3333(10) 0.0295(8) 0.0542(7) 0.035(2) Uani d 1
H H11 0.297838 0.050819 0.090046 0.042 Uiso calc 1
C C11 0.4333(12) -0.0342(11) 0.0971(10) 0.041(2) Uani d 1
H H11A 0.487165 -0.020453 0.064869 0.050 Uiso calc 1
C C12 0.4033(14) -0.1428(12) 0.0843(12) 0.049(2) Uani d 1
H H12 0.386213 -0.162874 0.141376 0.059 Uiso calc 1
C C13 0.5119(15) -0.1992(12) 0.0895(13) 0.059(4) Uani d 1
H H13A 0.576856 -0.181600 0.148979 0.089 Uiso calc 1
H H13B 0.497644 -0.267419 0.090169 0.089 Uiso calc 1
H H13C 0.528836 -0.183561 0.032705 0.089 Uiso calc 1
C C14 0.3006(18) -0.1675(14) -0.0064(15) 0.069(4) Uani d 1
H H14A 0.287822 -0.236229 -0.008725 0.103 Uiso calc 1
H H14B 0.233360 -0.134696 -0.005367 0.103 Uiso calc 1
H H14C 0.313881 -0.147768 -0.063931 0.103 Uiso calc 1
C C15 0.4951(13) -0.0127(11) 0.2067(9) 0.041(3) Uani d 1
H H15A 0.442796 -0.027575 0.239240 0.049 Uiso calc 1
H H15B 0.561589 -0.055508 0.234121 0.049 Uiso calc 1
C C16 0.5358(12) 0.0882(10) 0.2310(9) 0.037(3) Uani d 1
N N17 0.5100(9) 0.1461(10) 0.2864(7) 0.035(2) Uani d 1
C C17 0.5641(12) 0.2356(10) 0.2959(9) 0.035(3) Uani d 1
C C18 0.6303(13) 0.2449(12) 0.2451(10) 0.046(3) Uani d 1
H H18 0.672498 0.299976 0.243800 0.055 Uiso calc 1
S S18 0.6267(4) 0.1398(3) 0.1820(3) 0.0563(10) Uani d 1
C C19 0.5444(14) 0.3062(10) 0.3615(10) 0.040(3) Uani d 1
O O19 0.5943(9) 0.3850(7) 0.3784(7) 0.044(2) Uani d 1
N N21 0.4684(11) 0.2748(8) 0.3957(8) 0.040(3) Uani d 1
C C21 0.4435(13) 0.3284(10) 0.4697(10) 0.040(3) Uani d 1
H H21 0.516896 0.353967 0.518149 0.048 Uiso calc 1
C C22 0.3617(13) 0.4123(11) 0.4274(10) 0.041(3) Uani d 1
H H22 0.393244 0.451795 0.388277 0.049 Uiso calc 1
C C23 0.3523(15) 0.4753(13) 0.5069(12) 0.056(4) Uani d 1
H H23A 0.430084 0.490539 0.554116 0.068 Uiso calc 1
H H23B 0.313730 0.439098 0.541965 0.068 Uiso calc 1
C C24 0.2396(16) 0.3767(13) 0.3569(12) 0.059(4) Uani d 1
H H24A 0.246746 0.336322 0.306197 0.088 Uiso calc 1
H H24B 0.204914 0.340314 0.394040 0.088 Uiso calc 1
H H24C 0.191447 0.431522 0.326644 0.088 Uiso calc 1
C C25 0.286(2) 0.5702(16) 0.4696(17) 0.087(7) Uani d 1
H H25A 0.284080 0.606295 0.524847 0.131 Uiso calc 1
H H25B 0.324820 0.607603 0.436303 0.131 Uiso calc 1
H H25C 0.208268 0.556074 0.424132 0.131 Uiso calc 1
C C26 0.4010(12) 0.2533(10) 0.5192(9) 0.039(3) Uani d 1
N N27 0.3622(11) 0.1725(8) 0.4758(8) 0.039(3) Uani d 1
C C27 0.3144(17) 0.1153(10) 0.5387(11) 0.051(4) Uani d 1
H H27 0.345064 0.049129 0.548121 0.062 Uiso calc 1
C C28 0.3660(14) 0.1724(13) 0.6366(10) 0.054(4) Uani d 1
H H28 0.309711 0.179072 0.667607 0.065 Uiso calc 1
O O28 0.3949(10) 0.2671(8) 0.6061(7) 0.049(3) Uani d 1
C C29 0.4807(18) 0.1301(16) 0.7089(13) 0.076(6) Uani d 1
H H29A 0.466735 0.067816 0.731357 0.115 Uiso calc 1
H H29B 0.533353 0.123079 0.676125 0.115 Uiso calc 1
H H29C 0.514110 0.172623 0.764840 0.115 Uiso calc 1
C C30 0.1888(15) 0.1142(10) 0.4939(10) 0.044(4) Uani d 1
O O30 0.1311(11) 0.1716(11) 0.5180(10) 0.078(4) Uani d 1
N N31 0.1424(13) 0.0468(9) 0.4258(9) 0.048(3) Uani d 1
H H31 0.188330 0.011267 0.408942 0.058 Uiso calc 1
C C31 0.0166(19) 0.0289(13) 0.3770(13) 0.065(3) Uani d 1
H H31A -0.023164 0.072650 0.406154 0.078 Uiso calc 1
C C32 -0.016(2) -0.0747(15) 0.3904(14) 0.072(3) Uani d 1
H H32 0.016286 -0.117949 0.354825 0.086 Uiso calc 1
C C33 0.036(2) -0.0998(17) 0.4974(16) 0.091(5) Uani d 1
H H33A 0.015809 -0.165051 0.506452 0.137 Uiso calc 1
H H33B 0.119235 -0.094131 0.521306 0.137 Uiso calc 1
H H33C 0.007494 -0.056315 0.533786 0.137 Uiso calc 1
C C34 -0.150(2) -0.0838(15) 0.3432(15) 0.076(4) Uani d 1
H H34A -0.177558 -0.066502 0.274273 0.114 Uiso calc 1
H H34B -0.171651 -0.149302 0.349374 0.114 Uiso calc 1
H H34C -0.183188 -0.041099 0.376663 0.114 Uiso calc 1
C C35 -0.0212(15) 0.0542(12) 0.2681(10) 0.047(4) Uani d 1
H H35A 0.030705 0.022428 0.242793 0.056 Uiso calc 1
H H35B -0.098598 0.028412 0.232277 0.056 Uiso calc 1
C C36 -0.0227(11) 0.1593(13) 0.2469(9) 0.040(3) Uani d 1
N N37 0.0107(10) 0.1989(9) 0.1822(8) 0.036(3) Uani d 1
C C37 -0.0086(11) 0.2967(10) 0.1787(9) 0.035(3) Uani d 1
C C38 -0.0570(14) 0.3301(12) 0.2402(10) 0.045(3) Uani d 1
H H38 -0.076508 0.394391 0.244998 0.054 Uiso calc 1
S S38 -0.0766(3) 0.2395(3) 0.3060(3) 0.0486(9) Uani d 1
C C39 0.0311(12) 0.3528(9) 0.1117(9) 0.035(3) Uani d 1
O O39 0.0090(9) 0.4402(7) 0.1006(7) 0.044(2) Uani d 1
C C40 0.2614(13) 0.0290(9) 0.2524(10) 0.036(3) Uani d 1
O O41 0.2494(8) 0.1086(7) 0.2098(7) 0.042(2) Uani d 1
O O42 0.3421(9) 0.0208(8) 0.3400(7) 0.046(2) Uani d 1
O O43 0.2008(12) -0.0433(7) 0.2117(8) 0.059(3) Uani d 1
O O44 0.0360(10) 0.0283(7) 0.0679(7) 0.046(2) Uani d 1
O O45 0.2544(11) -0.0391(11) -0.2914(9) 0.068(3) Uani d 1
H H44A 0.019350 0.017270 0.010070 0.082 Uiso d 1
H H44B 0.098730 -0.002375 0.100750 0.082 Uiso d 1
H H45A 0.283640 -0.016565 -0.229053 0.082 Uiso d 1
H H45B 0.296765 -0.067455 -0.317890 0.082 Uiso d 1

loop_
_atom_site_aniso_label
_atom_site_aniso_U_11
_atom_site_aniso_U_22
_atom_site_aniso_U_33
_atom_site_aniso_U_12
_atom_site_aniso_U_13
_atom_site_aniso_U_23
Cu1 0.0348(9) 0.0274(8) 0.0452(8) -0.0008(7) 0.0246(7) -0.0012(6)
Cu2 0.0380(9) 0.0357(10) 0.0397(8) 0.0003(7) 0.0185(7) -0.0011(6)
N1 0.042(8) 0.018(5) 0.046(6) 0.003(4) 0.024(6) 0.002(4)
C1 0.025(7) 0.026(6) 0.039(6) 0.000(5) 0.013(6) 0.002(5)
C2 0.033(8) 0.034(7) 0.040(6) 0.000(6) 0.016(6) -0.008(5)
C3 0.043(9) 0.039(8) 0.053(8) -0.005(7) 0.027(7) -0.003(6)
C4 0.029(8) 0.049(9) 0.050(8) 0.001(7) -0.004(7) 0.004(6)
C5 0.080(14) 0.050(10) 0.068(10) -0.027(9) 0.044(10) 0.004(8)
C6 0.023(7) 0.030(7) 0.047(7) -0.001(5) 0.015(6) 0.002(5)
N7 0.035(6) 0.031(6) 0.035(5) -0.004(5) 0.025(5) 0.000(4)
C7 0.022(7) 0.038(7) 0.051(7) -0.002(6) 0.014(7) -0.002(6)
C8 0.041(8) 0.043(8) 0.039(6) 0.005(6) 0.024(6) 0.002(5)
O8 0.049(6) 0.032(5) 0.046(5) -0.002(4) 0.032(5) 0.001(4)
C9 0.064(10) 0.045(8) 0.046(7) -0.001(9) 0.013(7) 0.006(7)
C10 0.028(7) 0.030(7) 0.045(7) -0.001(6) 0.012(6) -0.008(5)
O10 0.060(7) 0.070(7) 0.047(5) 0.032(6) 0.031(6) 0.000(5)
N11 0.037(7) 0.033(6) 0.041(5) 0.015(5) 0.021(5) 0.001(4)
C11 0.030(6) 0.041(5) 0.059(5) 0.006(4) 0.024(5) -0.009(4)
C12 0.036(5) 0.046(5) 0.066(5) 0.007(4) 0.020(5) -0.009(4)
C13 0.047(7) 0.046(7) 0.079(7) 0.012(6) 0.020(6) -0.012(6)
C14 0.051(8) 0.056(7) 0.080(8) 0.006(7) 0.005(7) -0.010(6)
C15 0.035(8) 0.051(9) 0.035(6) 0.011(6) 0.011(6) 0.002(6)
C16 0.021(7) 0.039(7) 0.039(7) 0.004(6) -0.002(6) -0.005(5)
N17 0.028(6) 0.044(7) 0.036(5) 0.002(6) 0.015(5) 0.001(5)
C17 0.035(8) 0.026(7) 0.045(7) -0.001(6) 0.018(6) 0.006(5)
C18 0.034(8) 0.056(10) 0.050(7) -0.003(7) 0.021(7) -0.002(7)
S18 0.056(2) 0.054(2) 0.079(2) -0.0084(19) 0.048(2) -0.017(2)
C19 0.047(9) 0.035(8) 0.042(7) 0.004(6) 0.020(7) 0.007(5)
O19 0.044(6) 0.035(5) 0.063(6) -0.013(5) 0.030(5) -0.010(4)
N21 0.046(8) 0.036(6) 0.044(6) -0.005(5) 0.025(6) 0.001(5)
C21 0.045(9) 0.034(7) 0.050(7) 0.004(6) 0.027(7) -0.011(6)
C22 0.036(8) 0.041(8) 0.048(7) -0.005(6) 0.019(7) -0.010(6)
C23 0.042(10) 0.055(10) 0.068(9) 0.007(8) 0.018(8) -0.025(8)
C24 0.044(11) 0.056(10) 0.060(9) -0.002(8) 0.002(8) -0.009(7)
C25 0.090(17) 0.065(13) 0.106(15) 0.009(12) 0.037(14) -0.038(11)
C26 0.041(8) 0.034(7) 0.045(7) 0.001(6) 0.022(7) -0.010(5)
N27 0.053(7) 0.032(6) 0.044(5) 0.001(6) 0.032(6) -0.008(5)
C27 0.090(14) 0.022(7) 0.057(8) 0.004(7) 0.044(10) -0.003(6)
C28 0.054(10) 0.071(12) 0.039(7) -0.014(9) 0.020(7) -0.003(7)
O28 0.062(7) 0.046(6) 0.047(5) -0.007(5) 0.029(6) -0.005(4)
C29 0.071(14) 0.077(14) 0.058(10) -0.015(11) 0.002(10) 0.007(9)
C30 0.066(11) 0.040(8) 0.038(7) -0.003(7) 0.033(8) 0.003(5)
O30 0.058(8) 0.084(10) 0.091(8) 0.000(7) 0.027(7) -0.048(8)
N31 0.061(9) 0.035(7) 0.053(6) -0.001(6) 0.028(7) -0.004(5)
C31 0.090(9) 0.051(7) 0.069(6) -0.027(6) 0.046(7) 0.004(5)
C32 0.094(9) 0.056(6) 0.074(6) -0.028(6) 0.043(7) 0.005(5)
C33 0.109(11) 0.070(8) 0.086(8) -0.029(8) 0.028(9) 0.008(7)
C34 0.094(10) 0.063(8) 0.082(8) -0.033(8) 0.046(8) 0.005(7)
C35 0.053(10) 0.048(9) 0.047(7) -0.014(7) 0.029(8) -0.002(6)
C36 0.026(7) 0.048(8) 0.046(6) -0.006(7) 0.012(6) 0.006(7)
N37 0.019(6) 0.055(7) 0.032(5) 0.003(5) 0.006(5) -0.009(4)
C37 0.014(7) 0.046(8) 0.035(6) 0.004(5) 0.001(6) -0.006(5)
C38 0.039(9) 0.050(9) 0.042(7) 0.011(7) 0.012(7) -0.006(6)
S38 0.049(2) 0.057(2) 0.053(2) -0.0045(19) 0.035(2) -0.0059(17)
C39 0.031(8) 0.032(7) 0.039(6) 0.006(6) 0.012(6) -0.007(5)
O39 0.051(7) 0.039(6) 0.051(5) 0.012(5) 0.031(5) 0.003(4)
C40 0.045(9) 0.019(6) 0.055(7) 0.000(5) 0.031(7) 0.001(5)
O41 0.035(6) 0.038(6) 0.054(5) 0.000(4) 0.020(5) -0.002(4)
O42 0.045(7) 0.046(6) 0.049(5) -0.011(5) 0.021(5) 0.005(4)
O43 0.071(9) 0.027(6) 0.072(7) -0.005(5) 0.021(6) 0.001(5)
O44 0.044(7) 0.044(6) 0.051(5) -0.010(5) 0.019(5) -0.009(4)
O45 0.061(9) 0.074(9) 0.073(7) 0.012(7) 0.030(7) -0.016(6)

loop_
_atom_type_symbol
_atom_type_description
_atom_type_scat_dispersion_real
_atom_type_scat_dispersion_imag
_atom_type_scat_source
C C 0.0033 0.0016 'International Tables Vol C Tables 4.2.6.8 and 6.1.1.4'
H H 0.0000 0.0000 'International Tables Vol C Tables 4.2.6.8 and 6.1.1.4'
N N 0.0061 0.0033 'International Tables Vol C Tables 4.2.6.8 and 6.1.1.4'
O O 0.0106 0.0060 'International Tables Vol C Tables 4.2.6.8 and 6.1.1.4'
Cu Cu 0.3201 1.2651 'International Tables Vol C Tables 4.2.6.8 and 6.1.1.4'
S S 0.1246 0.1234 'International Tables Vol C Tables 4.2.6.8 and 6.1.1.4'

loop_
_geom_angle_atom_site_label_1
_geom_angle_atom_site_label_2
_geom_angle_atom_site_label_3
_geom_angle
N1 Cu1 O44 159.2(5)
N1 Cu1 N7 81.6(5)
O44 Cu1 N7 98.5(4)
N1 Cu1 N37 80.6(5)
O44 Cu1 N37 96.5(5)
N7 Cu1 N37 161.6(5)
N1 Cu1 O41 113.2(4)
O44 Cu1 O41 87.4(4)
N7 Cu1 O41 97.3(4)
N37 Cu1 O41 93.9(4)
O42 Cu2 N21 176.4(4)
O42 Cu2 N27 94.8(5)
N21 Cu2 N27 81.5(5)
O42 Cu2 N17 102.0(5)
N21 Cu2 N17 81.6(5)
N27 Cu2 N17 157.4(5)
O42 Cu2 O41 59.3(4)
N21 Cu2 O41 122.2(4)
N27 Cu2 O41 115.5(4)
N17 Cu2 O41 86.3(4)
O42 Cu2 C40 30.1(4)
N21 Cu2 C40 151.3(5)
N27 Cu2 C40 107.0(5)
N17 Cu2 C40 95.0(4)
O41 Cu2 C40 29.2(4)
C39 N1 C1 121.8(11)
C39 N1 Cu1 120.1(9)
C1 N1 Cu1 117.2(8)
N1 C1 C6 105.2(10)
N1 C1 C2 111.8(10)
C6 C1 C2 114.6(11)
N1 C1 H1 108.3
C6 C1 H1 108.3
C2 C1 H1 108.3
C3 C2 C4 115.2(13)
C3 C2 C1 113.3(11)
C4 C2 C1 108.6(11)
C3 C2 H2 106.4
C4 C2 H2 106.4
C1 C2 H2 106.4
C2 C3 C5 111.5(12)
C2 C3 H3A 109.3
C5 C3 H3A 109.3
C2 C3 H3B 109.3
C5 C3 H3B 109.3
H3A C3 H3B 108.0
C2 C4 H4A 109.5
C2 C4 H4B 109.5
H4A C4 H4B 109.5
C2 C4 H4C 109.5
H4A C4 H4C 109.5
H4B C4 H4C 109.5
C3 C5 H5A 109.5
C3 C5 H5B 109.5
H5A C5 H5B 109.5
C3 C5 H5C 109.5
H5A C5 H5C 109.5
H5B C5 H5C 109.5
N7 C6 O8 120.0(12)
N7 C6 C1 122.5(11)
O8 C6 C1 117.5(11)
C6 N7 C7 105.4(10)
C6 N7 Cu1 112.0(9)
C7 N7 Cu1 141.3(9)
N7 C7 C8 104.8(11)
N7 C7 C10 114.4(11)
C8 C7 C10 113.6(11)
N7 C7 H7 107.9
C8 C7 H7 107.9
C10 C7 H7 107.9
O8 C8 C9 109.3(12)
O8 C8 C7 103.5(9)
C9 C8 C7 115.6(13)
O8 C8 H8 109.4
C9 C8 H8 109.4
C7 C8 H8 109.4
C6 O8 C8 105.0(10)
C8 C9 H9A 109.5
C8 C9 H9B 109.5
H9A C9 H9B 109.5
C8 C9 H9C 109.5
H9A C9 H9C 109.5
H9B C9 H9C 109.5
O10 C10 N11 124.3(13)
O10 C10 C7 116.9(12)
N11 C10 C7 118.6(12)
C10 N11 C11 119.5(11)
C10 N11 H11 120.3
C11 N11 H11 120.3
N11 C11 C15 109.5(11)
N11 C11 C12 114.2(12)
C15 C11 C12 108.6(13)
N11 C11 H11A 108.1
C15 C11 H11A 108.1
C12 C11 H11A 108.1
C14 C12 C11 114.7(14)
C14 C12 C13 111.4(14)
C11 C12 C13 108.5(13)
C14 C12 H12 107.3
C11 C12 H12 107.3
C13 C12 H12 107.3
C12 C13 H13A 109.5
C12 C13 H13B 109.5
H13A C13 H13B 109.5
C12 C13 H13C 109.5
H13A C13 H13C 109.5
H13B C13 H13C 109.5
C12 C14 H14A 109.5
C12 C14 H14B 109.5
H14A C14 H14B 109.5
C12 C14 H14C 109.5
H14A C14 H14C 109.5
H14B C14 H14C 109.5
C16 C15 C11 115.1(12)
C16 C15 H15A 108.5
C11 C15 H15A 108.5
C16 C15 H15B 108.5
C11 C15 H15B 108.5
H15A C15 H15B 107.5
N17 C16 C15 126.8(13)
N17 C16 S18 112.4(11)
C15 C16 S18 120.8(10)
C16 N17 C17 112.9(11)
C16 N17 Cu2 137.7(11)
C17 N17 Cu2 109.3(8)
C18 C17 N17 114.8(13)
C18 C17 C19 127.9(14)
N17 C17 C19 117.4(11)
C17 C18 S18 109.5(12)
C17 C18 H18 125.3
S18 C18 H18 125.3
C18 S18 C16 90.4(7)
O19 C19 N21 127.1(13)
O19 C19 C17 121.4(13)
N21 C19 C17 111.5(12)
C19 N21 C21 121.3(12)
C19 N21 Cu2 120.0(10)
C21 N21 Cu2 117.9(9)
N21 C21 C26 103.5(11)
N21 C21 C22 113.4(12)
C26 C21 C22 115.0(12)
N21 C21 H21 108.2
C26 C21 H21 108.2
C22 C21 H21 108.2
C23 C22 C21 112.1(12)
C23 C22 C24 110.3(13)
C21 C22 C24 111.3(13)
C23 C22 H22 107.7
C21 C22 H22 107.7
C24 C22 H22 107.7
C22 C23 C25 114.6(15)
C22 C23 H23A 108.6
C25 C23 H23A 108.6
C22 C23 H23B 108.6
C25 C23 H23B 108.6
H23A C23 H23B 107.6
C22 C24 H24A 109.5
C22 C24 H24B 109.5
H24A C24 H24B 109.5
C22 C24 H24C 109.5
H24A C24 H24C 109.5
H24B C24 H24C 109.5
C23 C25 H25A 109.5
C23 C25 H25B 109.5
H25A C25 H25B 109.5
C23 C25 H25C 109.5
H25A C25 H25C 109.5
H25B C25 H25C 109.5
N27 C26 O28 116.8(12)
N27 C26 C21 120.4(11)
O28 C26 C21 122.7(12)
C26 N27 C27 108.5(10)
C26 N27 Cu2 113.3(9)
C27 N27 Cu2 136.8(9)
C30 C27 N27 110.5(13)
C30 C27 C28 114.3(13)
N27 C27 C28 100.4(12)
C30 C27 H27 110.4
N27 C27 H27 110.4
C28 C27 H27 110.4
O28 C28 C29 106.0(13)
O28 C28 C27 103.6(10)
C29 C28 C27 112.7(16)
O28 C28 H28 111.4
C29 C28 H28 111.4
C27 C28 H28 111.4
C26 O28 C28 106.2(11)
C28 C29 H29A 109.5
C28 C29 H29B 109.5
H29A C29 H29B 109.5
C28 C29 H29C 109.5
H29A C29 H29C 109.5
H29B C29 H29C 109.5
O30 C30 N31 123.0(16)
O30 C30 C27 121.7(13)
N31 C30 C27 115.3(14)
C30 N31 C31 123.7(15)
C30 N31 H31 118.2
C31 N31 H31 118.2
N31 C31 C35 107.8(13)
N31 C31 C32 112.7(18)
C35 C31 C32 111.3(15)
N31 C31 H31A 108.3
C35 C31 H31A 108.3
C32 C31 H31A 108.3
C33 C32 C31 109.0(16)
C33 C32 C34 114.0(18)
C31 C32 C34 108.6(18)
C33 C32 H32 108.4
C31 C32 H32 108.4
C34 C32 H32 108.4
C32 C33 H33A 109.5
C32 C33 H33B 109.5
H33A C33 H33B 109.5
C32 C33 H33C 109.5
H33A C33 H33C 109.5
H33B C33 H33C 109.5
C32 C34 H34A 109.5
C32 C34 H34B 109.5
H34A C34 H34B 109.5
C32 C34 H34C 109.5
H34A C34 H34C 109.5
H34B C34 H34C 109.5
C36 C35 C31 114.8(13)
C36 C35 H35A 108.6
C31 C35 H35A 108.6
C36 C35 H35B 108.6
C31 C35 H35B 108.6
H35A C35 H35B 107.5
N37 C36 C35 125.8(14)
N37 C36 S38 113.7(13)
C35 C36 S38 120.4(10)
C36 N37 C37 110.0(12)
C36 N37 Cu1 139.9(11)
C37 N37 Cu1 110.0(9)
C38 C37 N37 115.5(13)
C38 C37 C39 128.2(13)
N37 C37 C39 116.2(11)
C37 C38 S38 109.7(12)
C37 C38 H38 125.1
S38 C38 H38 125.1
C38 S38 C36 91.0(7)
O39 C39 N1 128.9(13)
O39 C39 C37 118.9(11)
N1 C39 C37 112.2(11)
O41 C40 O43 122.2(14)
O41 C40 O42 118.1(12)
O43 C40 O42 119.6(12)
O41 C40 Cu2 70.7(8)
O43 C40 Cu2 167.0(11)
O42 C40 Cu2 47.4(6)
C40 O41 Cu1 126.3(9)
C40 O41 Cu2 80.1(8)
Cu1 O41 Cu2 145.9(5)
C40 O42 Cu2 102.5(8)
Cu1 O44 H44A 106.1(9)
Cu1 O44 H44B 101.5(8)
H44A O44 H44B 107.6(12)
H45A O45 H45B 122.6(15)

loop_
_geom_bond_atom_site_label_1
_geom_bond_atom_site_label_2
_geom_bond_distance
Cu1 N1 1.944(10)
Cu1 O44 1.971(10)
Cu1 N7 2.043(9)
Cu1 N37 2.061(10)
Cu1 O41 2.236(10)
Cu2 O42 1.913(10)
Cu2 N21 1.930(12)
Cu2 N27 1.971(10)
Cu2 N17 2.052(10)
Cu2 O41 2.430(10)
Cu2 C40 2.536(14)
N1 C39 1.282(17)
N1 C1 1.460(16)
C1 C6 1.508(18)
C1 C2 1.546(18)
C1 H1 0.9900
C2 C3 1.455(19)
C2 C4 1.53(2)
C2 H2 0.9900
C3 C5 1.55(2)
C3 H3A 0.9800
C3 H3B 0.9800
C4 H4A 0.9700
C4 H4B 0.9700
C4 H4C 0.9700
C5 H5A 0.9700
C5 H5B 0.9700
C5 H5C 0.9700
C6 N7 1.253(18)
C6 O8 1.326(15)
N7 C7 1.473(17)
C7 C8 1.500(19)
C7 C10 1.549(19)
C7 H7 0.9900
C8 O8 1.459(17)
C8 C9 1.49(2)
C8 H8 0.9900
C9 H9A 0.9700
C9 H9B 0.9700
C9 H9C 0.9700
C10 O10 1.222(16)
C10 N11 1.316(17)
N11 C11 1.470(18)
N11 H11 0.8700
C11 C15 1.529(19)
C11 C12 1.56(2)
C11 H11A 0.9900
C12 C14 1.50(2)
C12 C13 1.56(2)
C12 H12 0.9900
C13 H13A 0.9700
C13 H13B 0.9700
C13 H13C 0.9700
C14 H14A 0.9700
C14 H14B 0.9700
C14 H14C 0.9700
C15 C16 1.49(2)
C15 H15A 0.9800
C15 H15B 0.9800
C16 N17 1.281(17)
C16 S18 1.737(15)
N17 C17 1.404(19)
C17 C18 1.331(19)
C17 C19 1.470(19)
C18 S18 1.730(16)
C18 H18 0.9400
C19 O19 1.243(18)
C19 N21 1.323(19)
N21 C21 1.458(17)
C21 C26 1.49(2)
C21 C22 1.52(2)
C21 H21 0.9900
C22 C23 1.509(19)
C22 C24 1.57(2)
C22 H22 0.9900
C23 C25 1.55(3)
C23 H23A 0.9800
C23 H23B 0.9800
C24 H24A 0.9700
C24 H24B 0.9700
C24 H24C 0.9700
C25 H25A 0.9700
C25 H25B 0.9700
C25 H25C 0.9700
C26 N27 1.296(18)
C26 O28 1.330(15)
N27 C27 1.519(19)
C27 C30 1.46(3)
C27 C28 1.55(2)
C27 H27 0.9900
C28 O28 1.49(2)
C28 C29 1.54(3)
C28 H28 0.9900
C29 H29A 0.9700
C29 H29B 0.9700
C29 H29C 0.9700
C30 O30 1.227(18)
C30 N31 1.335(19)
N31 C31 1.49(3)
N31 H31 0.8700
C31 C35 1.53(2)
C31 C32 1.54(2)
C31 H31A 0.9900
C32 C33 1.50(3)
C32 C34 1.56(3)
C32 H32 0.9900
C33 H33A 0.9700
C33 H33B 0.9700
C33 H33C 0.9700
C34 H34A 0.9700
C34 H34B 0.9700
C34 H34C 0.9700
C35 C36 1.50(2)
C35 H35A 0.9800
C35 H35B 0.9800
C36 N37 1.309(17)
C36 S38 1.716(16)
N37 C37 1.383(18)
C37 C38 1.36(2)
C37 C39 1.49(2)
C38 S38 1.671(17)
C38 H38 0.9400
C39 O39 1.248(17)
C40 O41 1.256(17)
C40 O43 1.267(18)
C40 O42 1.302(17)
O44 H44A 0.811(9)
O44 H44B 0.863(11)
O45 H45A 0.905(12)
O45 H45B 0.871(12)

loop_
_geom_hbond_atom_site_label_D
_geom_hbond_atom_site_label_H
_geom_hbond_atom_site_label_A
_geom_hbond_site_symmetry_A
_geom_hbond_distance_DH
_geom_hbond_distance_HA
_geom_hbond_distance_DA
_geom_hbond_angle_DHA
C1 H1 O44 2 0.99 2.42 3.283(16) 144.8
C7 H7 O39 2_545 0.99 2.42 3.330(17) 152.7
N11 H11 O41 . 0.87 2.24 3.090(14) 166.3
C15 H15A O42 . 0.98 2.40 3.289(17) 150.1
C18 H18 O45 2_655 0.94 2.42 3.30(2) 154.9
C27 H27 O19 2_646 0.99 2.52 3.472(18) 160.7
N31 H31 O42 . 0.87 2.53 3.259(17) 142.2
C31 H31A S38 . 0.99 2.70 3.19(2) 110.6
C35 H35A O43 . 0.98 2.54 3.50(2) 166.9
C35 H35A O44 . 0.98 2.62 3.333(16) 130.1
O44 H44A O39 2_545 0.811(9) 1.872(9) 2.633(13) 155.9(8)
O44 H44B O41 . 0.863(11) 2.492(10) 2.913(14) 110.8(7)
O44 H44B O43 . 0.863(11) 1.739(12) 2.527(16) 150.7(8)
O45 H45A O10 . 0.905(12) 1.965(10) 2.870(16) 179.1(11)
O45 H45B O19 2_645 0.871(12) 2.024(10) 2.890(16) 171.9(10)
C1 H1 O44 2 0.99 2.42 3.283(16) 144.8
C2 H2 O39 . 0.99 2.66 3.256(17) 118.9
C7 H7 O39 2_545 0.99 2.42 3.330(17) 152.7
N11 H11 O41 . 0.87 2.24 3.090(14) 166.3
C15 H15A O42 . 0.98 2.40 3.289(17) 150.1
C18 H18 O45 2_655 0.94 2.42 3.30(2) 154.9
C27 H27 O19 2_646 0.99 2.52 3.472(18) 160.7
N31 H31 O42 . 0.87 2.53 3.259(17) 142.2
C31 H31A S38 . 0.99 2.70 3.19(2) 110.6
C35 H35A O43 . 0.98 2.54 3.50(2) 166.9
C35 H35A O44 . 0.98 2.62 3.333(16) 130.1
O44 H44A O39 2_545 0.811(9) 1.872(9) 2.633(13) 155.9(8)
O44 H44B O41 . 0.863(11) 2.492(10) 2.913(14) 110.8(7)
O44 H44B O43 . 0.863(11) 1.739(12) 2.527(16) 150.7(8)
O45 H45A O10 . 0.905(12) 1.965(10) 2.870(16) 179.1(11)
O45 H45B O19 2_645 0.871(12) 2.024(10) 2.890(16) 171.9(10)

loop_
_geom_torsion_atom_site_label_1
_geom_torsion_atom_site_label_2
_geom_torsion_atom_site_label_3
_geom_torsion_atom_site_label_4
_geom_torsion
C39 N1 C1 C6 -160.9(12)
Cu1 N1 C1 C6 8.3(13)
C39 N1 C1 C2 74.2(16)
Cu1 N1 C1 C2 -116.6(10)
N1 C1 C2 C3 -161.0(11)
C6 C1 C2 C3 79.4(14)
N1 C1 C2 C4 69.7(14)
C6 C1 C2 C4 -49.9(14)
C4 C2 C3 C5 -63.8(17)
C1 C2 C3 C5 170.3(13)
N1 C1 C6 N7 -14.1(17)
C2 C1 C6 N7 109.1(14)
N1 C1 C6 O8 166.4(11)
C2 C1 C6 O8 -70.4(15)
O8 C6 N7 C7 2.0(16)
C1 C6 N7 C7 -177.5(11)
O8 C6 N7 Cu1 -167.7(9)
C1 C6 N7 Cu1 12.8(16)
C6 N7 C7 C8 -8.4(14)
Cu1 N7 C7 C8 156.3(11)
C6 N7 C7 C10 116.7(13)
Cu1 N7 C7 C10 -78.6(16)
N7 C7 C8 O8 11.1(13)
C10 C7 C8 O8 -114.5(12)
N7 C7 C8 C9 -108.3(13)
C10 C7 C8 C9 126.1(13)
N7 C6 O8 C8 5.5(16)
C1 C6 O8 C8 -175.0(11)
C9 C8 O8 C6 113.7(12)
C7 C8 O8 C6 -10.0(13)
N7 C7 C10 O10 -155.0(12)
C8 C7 C10 O10 -34.8(18)
N7 C7 C10 N11 29.7(17)
C8 C7 C10 N11 150.0(12)
O10 C10 N11 C11 -3(2)
C7 C10 N11 C11 171.6(12)
C10 N11 C11 C15 151.0(13)
C10 N11 C11 C12 -87.0(16)
N11 C11 C12 C14 30.3(19)
C15 C11 C12 C14 152.8(14)
N11 C11 C12 C13 155.7(13)
C15 C11 C12 C13 -81.8(15)
N11 C11 C15 C16 -58.1(17)
C12 C11 C15 C16 176.7(12)
C11 C15 C16 N17 123.1(15)
C11 C15 C16 S18 -56.2(16)
C15 C16 N17 C17 178.9(12)
S18 C16 N17 C17 -1.8(14)
C15 C16 N17 Cu2 -3(2)
S18 C16 N17 Cu2 176.3(8)
C16 N17 C17 C18 1.1(17)
Cu2 N17 C17 C18 -177.6(10)
C16 N17 C17 C19 -177.4(12)
Cu2 N17 C17 C19 4.0(14)
N17 C17 C18 S18 0.2(16)
C19 C17 C18 S18 178.4(12)
C17 C18 S18 C16 -0.9(12)
N17 C16 S18 C18 1.6(11)
C15 C16 S18 C18 -179.0(12)
C18 C17 C19 O19 -2(2)
N17 C17 C19 O19 175.9(13)
C18 C17 C19 N21 176.6(14)
N17 C17 C19 N21 -5.2(18)
O19 C19 N21 C21 -7(2)
C17 C19 N21 C21 173.9(12)
O19 C19 N21 Cu2 -177.2(12)
C17 C19 N21 Cu2 4.0(16)
C19 N21 C21 C26 -155.0(13)
Cu2 N21 C21 C26 15.1(15)
C19 N21 C21 C22 79.7(17)
Cu2 N21 C21 C22 -110.3(12)
N21 C21 C22 C23 -171.0(13)
C26 C21 C22 C23 70.1(16)
N21 C21 C22 C24 65.0(16)
C26 C21 C22 C24 -53.9(16)
C21 C22 C23 C25 170.7(16)
C24 C22 C23 C25 -65(2)
N21 C21 C26 N27 -20.4(19)
C22 C21 C26 N27 103.9(15)
N21 C21 C26 O28 163.3(13)
C22 C21 C26 O28 -72.4(18)
O28 C26 N27 C27 2.2(19)
C21 C26 N27 C27 -174.4(13)
O28 C26 N27 Cu2 -166.8(10)
C21 C26 N27 Cu2 16.7(18)
C26 N27 C27 C30 106.7(14)
Cu2 N27 C27 C30 -88.1(17)
C26 N27 C27 C28 -14.3(17)
Cu2 N27 C27 C28 150.8(13)
C30 C27 C28 O28 -98.3(14)
N27 C27 C28 O28 20.0(16)
C30 C27 C28 C29 147.6(14)
N27 C27 C28 C29 -94.2(15)
N27 C26 O28 C28 11.9(18)
C21 C26 O28 C28 -171.6(13)
C29 C28 O28 C26 99.0(14)
C27 C28 O28 C26 -19.9(16)
N27 C27 C30 O30 -95.4(16)
C28 C27 C30 O30 17(2)
N27 C27 C30 N31 84.6(15)
C28 C27 C30 N31 -163.1(13)
O30 C30 N31 C31 -5(2)
C27 C30 N31 C31 175.3(13)
C30 N31 C31 C35 114.3(16)
C30 N31 C31 C32 -122.4(17)
N31 C31 C32 C33 51(2)
C35 C31 C32 C33 172.5(19)
N31 C31 C32 C34 176.0(15)
C35 C31 C32 C34 -63(2)
N31 C31 C35 C36 -72.0(19)
C32 C31 C35 C36 163.9(17)
C31 C35 C36 N37 139.9(15)
C31 C35 C36 S38 -42.7(19)
C35 C36 N37 C37 176.8(13)
S38 C36 N37 C37 -0.8(14)
C35 C36 N37 Cu1 -7(2)
S38 C36 N37 Cu1 175.4(9)
C36 N37 C37 C38 -0.4(17)
Cu1 N37 C37 C38 -177.8(10)
C36 N37 C37 C39 176.9(11)
Cu1 N37 C37 C39 -0.5(14)
N37 C37 C38 S38 1.4(16)
C39 C37 C38 S38 -175.5(11)
C37 C38 S38 C36 -1.4(11)
N37 C36 S38 C38 1.3(11)
C35 C36 S38 C38 -176.4(12)
C1 N1 C39 O39 -2(2)
Cu1 N1 C39 O39 -171.1(12)
C1 N1 C39 C37 178.9(11)
Cu1 N1 C39 C37 10.0(15)
C38 C37 C39 O39 -8(2)
N37 C37 C39 O39 175.2(12)
C38 C37 C39 N1 171.0(14)
N37 C37 C39 N1 -5.8(17)
O43 C40 O41 Cu1 25.4(19)
O42 C40 O41 Cu1 -157.2(9)
Cu2 C40 O41 Cu1 -156.1(8)
O43 C40 O41 Cu2 -178.5(14)
O42 C40 O41 Cu2 -1.1(11)
O41 C40 O42 Cu2 1.5(14)
O43 C40 O42 Cu2 178.9(12)

_cod_database_fobs_code 2021734
